data_7235576
loop_
_publ_author_name
'Srinivasan, Narayanaswamy'
'Thirumaran, Subbiah'
'Ciattini, Samuele'

_publ_section_title
;
 Effect of co-crystallization of ethanol, pyridine and
 2,2&#x2032;-bipyridine on molecular aggregation in
 bis(1,2,3,4-tetrahydroquinolinedithiocarbamato-S,S&#x2032;)mercury(ii)
 and synthesis of HgS nanoparticles
;
_journal_issue 44
_journal_name_full 'RSC Adv.'
_journal_page_first 22971
_journal_paper_doi 10.1039/C4RA01913J
_journal_volume 4
_journal_year 2014
_chemical_formula_moiety '(c10 N1 S2 1-)3, (Hg1.5 2+), (c2.5 h2.5 n0.5)1'
_chemical_formula_sum 'C32.5 H32.5 Hg1.5 N3.5 S6'
_chemical_formula_weight 965.36
_space_group_IT_number 2
_space_group_name_Hall '-P 1'
_space_group_name_H-M_alt 'P -1'
_symmetry_cell_setting triclinic
_symmetry_space_group_name_Hall '-P 1'
_symmetry_space_group_name_H-M 'P -1'
_atom_sites_solution_hydrogens geom
_atom_sites_solution_primary direct
_atom_sites_solution_secondary difmap
_audit_creation_method SHELXL-97
_cell_angle_alpha 74.64(1)
_cell_angle_beta 77.36(1)
_cell_angle_gamma 87.72(1)
_cell_formula_units_Z 2
_cell_length_a 8.899(1)
_cell_length_b 10.782(1)
_cell_length_c 18.880(1)
_cell_measurement_reflns_used 6003
_cell_measurement_temperature 293(2)
_cell_measurement_theta_max 28.86
_cell_measurement_theta_min 3.78
_cell_volume 1704.2(3)
_computing_cell_refinement
;
CrysAlis RED, Oxford Diffraction Ltd.,
Version 1.171.32.5 (release 08-05-2007 CrysAlis171 .NET)
(compiled May  8 2007,13:10:02)
;
_computing_data_collection
;
CrysAlis CCD, Oxford Diffraction Ltd.,
Version 1.171.32.5 (release 08-05-2007 CrysAlis171 .NET)
(compiled May  8 2007,13:10:02)
;
_computing_data_reduction
;
CrysAlis RED, Oxford Diffraction Ltd.,
Version 1.171.32.5 (release 08-05-2007 CrysAlis171 .NET)
(compiled May  8 2007,13:10:02)
;
_computing_structure_refinement 'SHELXL-97 (Sheldrick, 1997)'
_computing_structure_solution 'SHELXS-97 (Sheldrick, 1990)'
_diffrn_ambient_temperature 293(2)
_diffrn_detector_area_resol_mean 16.4547
_diffrn_measured_fraction_theta_full 0.995
_diffrn_measured_fraction_theta_max 0.864
_diffrn_measurement_details
;
#__ type_ start__ end____ width___ exp.time_
  1 omega    0.00   52.00   1.0000    2.0000
omega____ theta____ kappa____ phi______ omega'___ theta'___ frames
    -      -21.0487   45.0000  240.0000    0.0000    0.0000 52

#__ type_ start__ end____ width___ exp.time_
  2 omega  -48.00    4.00   1.0000    2.0000
omega____ theta____ kappa____ phi______ omega'___ theta'___ frames
    -      -21.0487   45.0000  240.0000    0.0000    0.0000 52

#__ type_ start__ end____ width___ exp.time_
  3 omega    6.00   46.00   1.0000    2.0000
omega____ theta____ kappa____ phi______ omega'___ theta'___ frames
    -      -21.0487 -139.0000  355.0000    0.0000    0.0000 40

#__ type_ start__ end____ width___ exp.time_
  4 omega  -43.00   11.00   1.0000    2.0000
omega____ theta____ kappa____ phi______ omega'___ theta'___ frames
    -      -21.0487  -75.0000  120.0000    0.0000    0.0000 54

#__ type_ start__ end____ width___ exp.time_
  5 omega    1.00   54.00   1.0000    2.0000
omega____ theta____ kappa____ phi______ omega'___ theta'___ frames
    -       22.2987  -75.0000  240.0000    0.0000    0.0000 53

#__ type_ start__ end____ width___ exp.time_
  6 omega   41.00   95.00   1.0000    2.0000
omega____ theta____ kappa____ phi______ omega'___ theta'___ frames
    -       22.2987   75.0000    0.0000    0.0000    0.0000 54

#__ type_ start__ end____ width___ exp.time_
  7 omega   -8.00   45.00   1.0000    2.0000
omega____ theta____ kappa____ phi______ omega'___ theta'___ frames
    -       22.2987   75.0000  120.0000    0.0000    0.0000 53

#__ type_ start__ end____ width___ exp.time_
  8 omega   43.00   95.00   1.0000    2.0000
omega____ theta____ kappa____ phi______ omega'___ theta'___ frames
    -       22.2987   45.0000  120.0000    0.0000    0.0000 52

#__ type_ start__ end____ width___ exp.time_
  9 omega   -1.00   45.00   1.0000    2.0000
omega____ theta____ kappa____ phi______ omega'___ theta'___ frames
    -       22.2987   45.0000  120.0000    0.0000    0.0000 46

#__ type_ start__ end____ width___ exp.time_
 10 omega   -2.00   50.00   1.0000    2.0000
omega____ theta____ kappa____ phi______ omega'___ theta'___ frames
    -       22.2987  -45.0000  120.0000    0.0000    0.0000 52

#__ type_ start__ end____ width___ exp.time_
 11 omega   -1.00   44.00   1.0000    2.0000
omega____ theta____ kappa____ phi______ omega'___ theta'___ frames
    -       22.2987   75.0000    0.0000    0.0000    0.0000 45

#__ type_ start__ end____ width___ exp.time_
 12 omega  -50.00    2.00   1.0000    2.0000
omega____ theta____ kappa____ phi______ omega'___ theta'___ frames
    -       22.2987  -45.0000  120.0000    0.0000    0.0000 52

;
_diffrn_measurement_device_type 'Oxford diffraction Xcalibur3'
_diffrn_measurement_method '\w scans'
_diffrn_radiation_monochromator graphite
_diffrn_radiation_source 'Enhance (Mo) X-ray Source'
_diffrn_radiation_type MoK\a
_diffrn_radiation_wavelength 0.71069
_diffrn_reflns_av_R_equivalents 0.0374
_diffrn_reflns_av_sigmaI/netI 0.1102
_diffrn_reflns_limit_h_max 11
_diffrn_reflns_limit_h_min -11
_diffrn_reflns_limit_k_max 13
_diffrn_reflns_limit_k_min -14
_diffrn_reflns_limit_l_max 25
_diffrn_reflns_limit_l_min -22
_diffrn_reflns_number 18412
_diffrn_reflns_theta_full 25.00
_diffrn_reflns_theta_max 28.86
_diffrn_reflns_theta_min 3.78
_diffrn_standards_decay_% 0
_diffrn_standards_interval_count 50
_diffrn_standards_number 12
_exptl_absorpt_coefficient_mu 7.154
_exptl_absorpt_correction_T_max 1.00000
_exptl_absorpt_correction_T_min 0.26542
_exptl_absorpt_correction_type multi-scan
_exptl_absorpt_process_details
;
CrysAlis RED, Oxford Diffraction Ltd.,
Version 1.171.32.5 (release 08-05-2007 CrysAlis171 .NET)
(compiled May  8 2007,13:10:02)
Empirical absorption correction using spherical harmonics,
 implemented in SCALE3 ABSPACK scaling algorithm.
;
_exptl_crystal_colour yellow
_exptl_crystal_density_diffrn 1.881
_exptl_crystal_density_method 'not measured'
_exptl_crystal_description prismatic
_exptl_crystal_F_000 936
_exptl_crystal_size_max 0.35
_exptl_crystal_size_mid 0.25
_exptl_crystal_size_min 0.08
_refine_diff_density_max 1.402
_refine_diff_density_min -1.537
_refine_diff_density_rms 0.127
_refine_ls_extinction_method none
_refine_ls_goodness_of_fit_ref 0.926
_refine_ls_hydrogen_treatment constr
_refine_ls_matrix_type full
_refine_ls_number_parameters 380
_refine_ls_number_reflns 7726
_refine_ls_number_restraints 0
_refine_ls_restrained_S_all 0.926
_refine_ls_R_factor_all 0.0935
_refine_ls_R_factor_gt 0.0367
_refine_ls_shift/su_max 0.006
_refine_ls_shift/su_mean 0.000
_refine_ls_structure_factor_coef Fsqd
_refine_ls_weighting_details 'calc w=1/[\s^2^(Fo^2^)+(0.0436P)^2^+0.0000P] where P=(Fo^2^+2Fc^2^)/3'
_refine_ls_weighting_scheme calc
_refine_ls_wR_factor_gt 0.0795
_refine_ls_wR_factor_ref 0.0963
_reflns_number_gt 3608
_reflns_number_total 7726
_reflns_threshold_expression >2sigma(I)
_cod_data_source_file c4ra01913j1.cif
_cod_data_source_block shelxl
_cod_original_sg_symbol_H-M P-1
_cod_original_formula_sum 'C32.50 H32.50 Hg1.50 N3.50 S6'
_cod_database_code 7235576

loop_
_symmetry_equiv_pos_as_xyz
'x, y, z'
'-x, -y, -z'

loop_
_atom_site_label
_atom_site_type_symbol
_atom_site_fract_x
_atom_site_fract_y
_atom_site_fract_z
_atom_site_U_iso_or_equiv
_atom_site_adp_type
_atom_site_occupancy
_atom_site_symmetry_multiplicity
_atom_site_calc_flag
_atom_site_refinement_flags
_atom_site_disorder_assembly
_atom_site_disorder_group
Hg2 Hg 0.5000 0.5000 0.0000 0.06433(14) Uani 1 2 d S . .
Hg1 Hg 0.53964(3) 0.54927(3) 0.223078(16) 0.06529(12) Uani 1 1 d . . .
S6 S 0.61234(16) 0.34963(15) 0.13273(10) 0.0536(4) Uani 1 1 d . . .
S1 S 0.22886(19) 0.55297(17) 0.24750(10) 0.0621(5) Uani 1 1 d . . .
S2 S 0.45906(16) 0.69621(14) 0.11530(9) 0.0499(4) Uani 1 1 d . . .
S5 S 0.31611(17) 0.34628(16) 0.08329(9) 0.0578(5) Uani 1 1 d . . .
S4 S 0.6878(2) 0.42306(16) 0.30705(10) 0.0620(5) Uani 1 1 d . . .
S3 S 0.6684(2) 0.69877(17) 0.30525(12) 0.0719(5) Uani 1 1 d . . .
N3 N 0.3744(5) 0.1970(4) 0.2091(3) 0.0507(13) Uani 1 1 d . . .
N2 N 0.1583(5) 0.7112(4) 0.1252(3) 0.0499(13) Uani 1 1 d . . .
C19 C 0.9445(8) 0.3314(6) 0.3949(4) 0.0654(19) Uani 1 1 d . . .
H19 H 0.9771 0.3643 0.3432 0.079 Uiso 1 1 calc R . .
C22 C 0.4722(8) 0.1321(7) 0.2620(5) 0.087(3) Uani 1 1 d . . .
H22A H 0.5789 0.1571 0.2389 0.104 Uiso 1 1 calc R . .
H22B H 0.4445 0.1625 0.3071 0.104 Uiso 1 1 calc R . .
C24 C 0.3702(7) -0.0623(6) 0.2423(4) 0.0650(19) Uani 1 1 d . . .
H24A H 0.3509 -0.1532 0.2663 0.078 Uiso 1 1 calc R . .
H24B H 0.4287 -0.0533 0.1914 0.078 Uiso 1 1 calc R . .
C10 C 0.1829(6) 0.8110(6) 0.0555(3) 0.0465(15) Uani 1 1 d . . .
C21 C 0.4305(6) 0.2891(5) 0.1485(3) 0.0401(14) Uani 1 1 d . . .
C8 C 0.2810(9) 1.0160(7) -0.0189(5) 0.086(3) Uani 1 1 d . . .
H8 H 0.3365 1.0910 -0.0254 0.103 Uiso 1 1 calc R . .
C18 C 0.9989(10) 0.2159(7) 0.4303(5) 0.090(3) Uani 1 1 d . . .
H18 H 1.0658 0.1688 0.4026 0.108 Uiso 1 1 calc R . .
C2 C -0.0023(7) 0.6585(8) 0.1515(4) 0.083(2) Uani 1 1 d . . .
H2A H -0.0074 0.5849 0.1947 0.099 Uiso 1 1 calc R . .
H2B H -0.0705 0.7233 0.1671 0.099 Uiso 1 1 calc R . .
N1 N 0.7858(5) 0.5219(5) 0.4034(3) 0.0558(14) Uani 1 1 d . . .
C30 C 0.2241(6) 0.1344(5) 0.2252(3) 0.0444(15) Uani 1 1 d . . .
C25 C 0.2210(6) 0.0045(5) 0.2402(3) 0.0448(15) Uani 1 1 d . . .
C4 C 0.0135(10) 0.6755(9) 0.0156(6) 0.103(3) Uani 1 1 d . . .
H4A H -0.0688 0.6967 -0.0116 0.124 Uiso 1 1 calc R . .
H4B H 0.0766 0.6117 -0.0041 0.124 Uiso 1 1 calc R . .
C29 C 0.0911(7) 0.2066(6) 0.2299(3) 0.0503(15) Uani 1 1 d . . .
H29 H 0.0957 0.2955 0.2215 0.060 Uiso 1 1 calc R . .
C16 C 0.8554(11) 0.2359(10) 0.5480(5) 0.095(3) Uani 1 1 d . . .
H16 H 0.8261 0.2027 0.5999 0.114 Uiso 1 1 calc R . .
C7 C 0.2155(10) 1.0002(9) -0.0748(5) 0.090(3) Uani 1 1 d . . .
H7 H 0.2288 1.0634 -0.1201 0.108 Uiso 1 1 calc R . .
C15 C 0.7985(9) 0.3506(9) 0.5143(5) 0.078(2) Uani 1 1 d . . .
C20 C 0.8428(7) 0.3979(7) 0.4356(4) 0.0545(17) Uani 1 1 d . . .
C26 C 0.0791(7) -0.0588(6) 0.2588(3) 0.0540(17) Uani 1 1 d . . .
H26 H 0.0744 -0.1480 0.2698 0.065 Uiso 1 1 calc R . .
C9 C 0.2644(7) 0.9188(6) 0.0486(4) 0.0633(19) Uani 1 1 d . . .
H9 H 0.3079 0.9279 0.0875 0.076 Uiso 1 1 calc R . .
C12 C 0.7917(10) 0.6167(8) 0.4466(6) 0.104(3) Uani 1 1 d . . .
H12A H 0.8981 0.6418 0.4408 0.125 Uiso 1 1 calc R . .
H12B H 0.7369 0.6929 0.4265 0.125 Uiso 1 1 calc R . .
C23 C 0.4592(9) -0.0080(7) 0.2837(5) 0.092(3) Uani 1 1 d . . .
H23B H 0.4119 -0.0362 0.3369 0.111 Uiso 1 1 calc R . .
H23A H 0.5620 -0.0426 0.2768 0.111 Uiso 1 1 calc R . .
C6 C 0.1308(10) 0.8923(9) -0.0643(4) 0.084(2) Uani 1 1 d . . .
H6 H 0.0846 0.8841 -0.1026 0.101 Uiso 1 1 calc R . .
C27 C -0.0527(8) 0.0095(7) 0.2611(4) 0.0626(19) Uani 1 1 d . . .
H27 H -0.1470 -0.0332 0.2720 0.075 Uiso 1 1 calc R . .
C28 C -0.0478(7) 0.1417(8) 0.2474(4) 0.068(2) Uani 1 1 d . . .
H28 H -0.1390 0.1872 0.2499 0.082 Uiso 1 1 calc R . .
C1 C 0.2664(6) 0.6585(5) 0.1608(3) 0.0477(15) Uani 1 1 d . . .
C5 C 0.1112(7) 0.7953(7) 0.0006(4) 0.0622(19) Uani 1 1 d . . .
C3 C -0.0528(11) 0.6203(12) 0.0934(7) 0.140(5) Uani 1 1 d . . .
H3A H -0.1627 0.6351 0.1004 0.168 Uiso 1 1 calc R . .
H3B H -0.0398 0.5280 0.1028 0.168 Uiso 1 1 calc R . .
C14 C 0.7052(13) 0.4355(16) 0.5575(7) 0.153(5) Uani 1 1 d . . .
H14B H 0.5973 0.4133 0.5648 0.183 Uiso 1 1 calc R . .
H14A H 0.7298 0.4159 0.6068 0.183 Uiso 1 1 calc R . .
C11 C 0.7234(6) 0.5484(6) 0.3436(4) 0.0528(16) Uani 1 1 d . . .
C17 C 0.9534(13) 0.1709(9) 0.5069(6) 0.109(3) Uani 1 1 d . . .
H17 H 0.9913 0.0932 0.5309 0.130 Uiso 1 1 calc R . .
C13 C 0.7236(18) 0.5656(16) 0.5264(9) 0.182(7) Uani 1 1 d . . .
H13B H 0.7857 0.5979 0.5542 0.218 Uiso 1 1 calc R . .
H13A H 0.6227 0.6031 0.5360 0.218 Uiso 1 1 calc R . .
N4 N 0.6138(12) 0.9311(12) 0.4684(7) 0.161(4) Uiso 0.50 1 d P A 1
C32 C 0.6138(12) 0.9311(12) 0.4684(7) 0.161(4) Uiso 0.50 1 d P A 2
C31 C 0.4841(13) 0.8710(10) 0.5229(7) 0.131(4) Uiso 1 1 d . . .
C33 C 0.6210(11) 1.0609(11) 0.4474(6) 0.118(3) Uiso 1 1 d . . .

loop_
_atom_site_aniso_label
_atom_site_aniso_U_11
_atom_site_aniso_U_22
_atom_site_aniso_U_33
_atom_site_aniso_U_23
_atom_site_aniso_U_13
_atom_site_aniso_U_12
Hg2 0.0616(2) 0.0682(3) 0.0478(3) 0.00359(19) -0.00080(18) -0.00979(19)
Hg1 0.07032(19) 0.0676(2) 0.0640(2) -0.01554(15) -0.03131(15) 0.01243(14)
S6 0.0404(8) 0.0555(10) 0.0643(12) -0.0182(9) -0.0062(8) -0.0052(7)
S1 0.0604(10) 0.0673(11) 0.0455(11) 0.0053(9) -0.0070(8) -0.0077(9)
S2 0.0420(8) 0.0500(9) 0.0502(11) -0.0026(8) -0.0062(7) -0.0041(7)
S5 0.0532(9) 0.0718(11) 0.0406(10) 0.0042(8) -0.0140(8) -0.0159(8)
S4 0.0872(12) 0.0473(10) 0.0646(13) -0.0189(9) -0.0398(10) 0.0061(9)
S3 0.0738(11) 0.0516(10) 0.0991(16) -0.0250(10) -0.0326(11) 0.0123(9)
N3 0.051(3) 0.042(3) 0.056(4) 0.002(3) -0.025(3) -0.003(2)
N2 0.034(3) 0.053(3) 0.060(4) -0.006(3) -0.014(2) 0.000(2)
C19 0.070(4) 0.066(5) 0.054(5) -0.009(4) -0.009(4) 0.003(4)
C22 0.089(5) 0.067(5) 0.107(7) 0.015(4) -0.071(5) -0.017(4)
C24 0.065(4) 0.040(4) 0.093(6) -0.026(4) -0.019(4) 0.020(3)
C10 0.043(3) 0.046(4) 0.043(4) -0.003(3) -0.005(3) 0.008(3)
C21 0.044(3) 0.031(3) 0.047(4) -0.009(3) -0.014(3) -0.001(3)
C8 0.083(5) 0.058(5) 0.100(7) 0.009(5) -0.022(5) 0.000(4)
C18 0.127(7) 0.055(5) 0.098(8) -0.012(5) -0.057(6) 0.016(5)
C2 0.043(4) 0.110(6) 0.075(6) 0.002(5) -0.003(4) -0.010(4)
N1 0.053(3) 0.066(4) 0.058(4) -0.029(3) -0.018(3) 0.002(3)
C30 0.043(3) 0.042(4) 0.046(4) -0.004(3) -0.012(3) -0.007(3)
C25 0.055(4) 0.042(3) 0.036(4) -0.010(3) -0.004(3) -0.011(3)
C4 0.101(6) 0.111(7) 0.132(9) -0.059(7) -0.064(6) 0.006(6)
C29 0.058(4) 0.055(4) 0.036(4) -0.010(3) -0.007(3) -0.004(3)
C16 0.117(7) 0.106(8) 0.048(6) 0.011(6) -0.021(5) -0.037(6)
C7 0.103(7) 0.077(6) 0.064(6) 0.008(5) 0.001(5) 0.029(5)
C15 0.077(5) 0.093(6) 0.066(6) -0.018(5) -0.020(5) -0.024(5)
C20 0.048(4) 0.075(5) 0.036(4) -0.007(4) -0.008(3) -0.013(4)
C26 0.068(4) 0.044(4) 0.050(4) -0.005(3) -0.021(3) -0.004(3)
C9 0.073(4) 0.048(4) 0.066(5) -0.002(4) -0.025(4) 0.001(4)
C12 0.116(7) 0.109(7) 0.134(9) -0.084(7) -0.064(7) 0.023(6)
C23 0.104(6) 0.053(5) 0.143(8) -0.028(5) -0.078(6) 0.030(4)
C6 0.103(6) 0.106(7) 0.055(6) -0.031(5) -0.040(5) 0.052(6)
C27 0.072(5) 0.074(5) 0.039(4) -0.008(4) -0.010(3) -0.028(4)
C28 0.044(4) 0.100(6) 0.059(5) -0.018(4) -0.011(3) 0.008(4)
C1 0.047(3) 0.046(3) 0.050(4) -0.018(3) -0.003(3) -0.003(3)
C5 0.062(4) 0.076(5) 0.059(5) -0.023(4) -0.031(4) 0.022(4)
C3 0.125(8) 0.183(11) 0.123(10) -0.067(9) 0.000(7) -0.089(8)
C14 0.100(7) 0.279(18) 0.109(10) -0.086(13) -0.048(7) 0.030(11)
C11 0.043(3) 0.058(4) 0.060(5) -0.019(3) -0.014(3) 0.005(3)
C17 0.149(9) 0.080(6) 0.097(9) 0.020(6) -0.076(7) -0.020(6)
C13 0.236(16) 0.233(17) 0.124(13) -0.144(14) -0.031(11) 0.068(14)

loop_
_atom_type_symbol
_atom_type_description
_atom_type_scat_dispersion_real
_atom_type_scat_dispersion_imag
_atom_type_scat_source
C C 0.0033 0.0016 'International Tables Vol C Tables 4.2.6.8 and 6.1.1.4'
H H 0.0000 0.0000 'International Tables Vol C Tables 4.2.6.8 and 6.1.1.4'
S S 0.1246 0.1234 'International Tables Vol C Tables 4.2.6.8 and 6.1.1.4'
Hg Hg -2.3894 9.2266 'International Tables Vol C Tables 4.2.6.8 and 6.1.1.4'
N N 0.0061 0.0033 'International Tables Vol C Tables 4.2.6.8 and 6.1.1.4'

loop_
_geom_angle_atom_site_label_1
_geom_angle_atom_site_label_2
_geom_angle_atom_site_label_3
_geom_angle
_geom_angle_site_symmetry_1
_geom_angle_site_symmetry_3
S5 Hg2 S5 180.0 . 2_665
S5 Hg2 S6 112.73(5) . 2_665
S5 Hg2 S6 67.27(5) 2_665 2_665
S5 Hg2 S6 67.27(5) . .
S5 Hg2 S6 112.73(5) 2_665 .
S6 Hg2 S6 180.0 2_665 .
S4 Hg1 S2 164.08(6) . .
S4 Hg1 S1 125.89(6) . .
S2 Hg1 S1 70.02(5) . .
S4 Hg1 S3 66.79(5) . .
S2 Hg1 S3 109.29(5) . .
S1 Hg1 S3 113.65(6) . .
C21 S6 Hg2 77.2(2) . .
C1 S1 Hg1 82.4(2) . .
C1 S2 Hg1 89.3(2) . .
C21 S5 Hg2 95.27(18) . .
C11 S4 Hg1 94.9(2) . .
C11 S3 Hg1 78.6(2) . .
C21 N3 C30 125.1(5) . .
C21 N3 C22 121.3(5) . .
C30 N3 C22 112.9(5) . .
C1 N2 C10 125.5(5) . .
C1 N2 C2 120.3(5) . .
C10 N2 C2 113.9(5) . .
C20 C19 C18 120.1(7) . .
C20 C19 H19 120.0 . .
C18 C19 H19 120.0 . .
C23 C22 N3 114.3(5) . .
C23 C22 H22A 108.7 . .
N3 C22 H22A 108.7 . .
C23 C22 H22B 108.7 . .
N3 C22 H22B 108.7 . .
H22A C22 H22B 107.6 . .
C23 C24 C25 110.5(5) . .
C23 C24 H24A 109.5 . .
C25 C24 H24A 109.5 . .
C23 C24 H24B 109.5 . .
C25 C24 H24B 109.5 . .
H24A C24 H24B 108.1 . .
C9 C10 C5 123.0(6) . .
C9 C10 N2 119.5(6) . .
C5 C10 N2 117.3(5) . .
N3 C21 S6 121.2(4) . .
N3 C21 S5 118.5(4) . .
S6 C21 S5 120.3(3) . .
C7 C8 C9 119.7(7) . .
C7 C8 H8 120.1 . .
C9 C8 H8 120.1 . .
C17 C18 C19 119.1(9) . .
C17 C18 H18 120.5 . .
C19 C18 H18 120.5 . .
C3 C2 N2 111.3(6) . .
C3 C2 H2A 109.4 . .
N2 C2 H2A 109.4 . .
C3 C2 H2B 109.4 . .
N2 C2 H2B 109.4 . .
H2A C2 H2B 108.0 . .
C11 N1 C20 124.1(5) . .
C11 N1 C12 122.0(6) . .
C20 N1 C12 113.8(6) . .
C25 C30 C29 122.7(5) . .
C25 C30 N3 117.0(5) . .
C29 C30 N3 120.2(5) . .
C30 C25 C26 118.5(6) . .
C30 C25 C24 117.3(5) . .
C26 C25 C24 123.9(5) . .
C3 C4 C5 114.1(7) . .
C3 C4 H4A 108.7 . .
C5 C4 H4A 108.7 . .
C3 C4 H4B 108.7 . .
C5 C4 H4B 108.7 . .
H4A C4 H4B 107.6 . .
C28 C29 C30 117.6(6) . .
C28 C29 H29 121.2 . .
C30 C29 H29 121.2 . .
C17 C16 C15 120.4(9) . .
C17 C16 H16 119.8 . .
C15 C16 H16 119.8 . .
C6 C7 C8 120.1(8) . .
C6 C7 H7 120.0 . .
C8 C7 H7 120.0 . .
C16 C15 C20 118.8(9) . .
C16 C15 C14 123.0(10) . .
C20 C15 C14 117.9(9) . .
C19 C20 C15 119.9(7) . .
C19 C20 N1 123.5(6) . .
C15 C20 N1 116.4(7) . .
C27 C26 C25 120.1(6) . .
C27 C26 H26 119.9 . .
C25 C26 H26 119.9 . .
C10 C9 C8 118.0(7) . .
C10 C9 H9 121.0 . .
C8 C9 H9 121.0 . .
C13 C12 N1 112.0(8) . .
C13 C12 H12A 109.2 . .
N1 C12 H12A 109.2 . .
C13 C12 H12B 109.2 . .
N1 C12 H12B 109.2 . .
H12A C12 H12B 107.9 . .
C22 C23 C24 115.1(6) . .
C22 C23 H23B 108.5 . .
C24 C23 H23B 108.5 . .
C22 C23 H23A 108.5 . .
C24 C23 H23A 108.5 . .
H23B C23 H23A 107.5 . .
C7 C6 C5 122.1(8) . .
C7 C6 H6 118.9 . .
C5 C6 H6 118.9 . .
C26 C27 C28 120.6(6) . .
C26 C27 H27 119.7 . .
C28 C27 H27 119.7 . .
C29 C28 C27 120.4(6) . .
C29 C28 H28 119.8 . .
C27 C28 H28 119.8 . .
N2 C1 S1 123.5(4) . .
N2 C1 S2 118.2(4) . .
S1 C1 S2 118.3(4) . .
C6 C5 C10 117.0(7) . .
C6 C5 C4 123.8(8) . .
C10 C5 C4 119.2(7) . .
C2 C3 C4 121.5(7) . .
C2 C3 H3A 106.9 . .
C4 C3 H3A 106.9 . .
C2 C3 H3B 106.9 . .
C4 C3 H3B 106.9 . .
H3A C3 H3B 106.7 . .
C13 C14 C15 116.9(12) . .
C13 C14 H14B 108.1 . .
C15 C14 H14B 108.1 . .
C13 C14 H14A 108.1 . .
C15 C14 H14A 108.1 . .
H14B C14 H14A 107.3 . .
N1 C11 S3 121.8(5) . .
N1 C11 S4 118.8(5) . .
S3 C11 S4 119.3(4) . .
C16 C17 C18 121.7(9) . .
C16 C17 H17 119.1 . .
C18 C17 H17 119.1 . .
C14 C13 C12 120.5(11) . .
C14 C13 H13B 107.2 . .
C12 C13 H13B 107.2 . .
C14 C13 H13A 107.2 . .
C12 C13 H13A 107.2 . .
H13B C13 H13A 106.8 . .
C33 N4 C31 117.9(10) . .
C33 C31 N4 120.4(10) 2_676 .
C31 C33 N4 121.7(10) 2_676 .

loop_
_geom_bond_atom_site_label_1
_geom_bond_atom_site_label_2
_geom_bond_distance
_geom_bond_site_symmetry_2
Hg2 S5 2.3678(15) .
Hg2 S5 2.3678(15) 2_665
Hg2 S6 2.9534(18) 2_665
Hg2 S6 2.9535(18) .
Hg1 S4 2.3945(17) .
Hg1 S2 2.4505(16) .
Hg1 S1 2.7029(17) .
Hg1 S3 2.9269(19) .
S6 C21 1.704(5) .
S1 C1 1.700(6) .
S2 C1 1.752(6) .
S5 C21 1.741(5) .
S4 C11 1.740(6) .
S3 C11 1.692(6) .
N3 C21 1.315(7) .
N3 C30 1.456(6) .
N3 C22 1.487(7) .
N2 C1 1.318(7) .
N2 C10 1.442(7) .
N2 C2 1.488(7) .
C19 C20 1.364(9) .
C19 C18 1.373(9) .
C19 H19 0.9300 .
C22 C23 1.459(9) .
C22 H22A 0.9700 .
C22 H22B 0.9700 .
C24 C23 1.461(9) .
C24 C25 1.487(8) .
C24 H24A 0.9700 .
C24 H24B 0.9700 .
C10 C9 1.356(8) .
C10 C5 1.378(8) .
C8 C7 1.362(11) .
C8 C9 1.403(10) .
C8 H8 0.9300 .
C18 C17 1.371(12) .
C18 H18 0.9300 .
C2 C3 1.429(11) .
C2 H2A 0.9700 .
C2 H2B 0.9700 .
N1 C11 1.325(8) .
N1 C20 1.437(8) .
N1 C12 1.475(8) .
C30 C25 1.354(7) .
C30 C29 1.390(8) .
C25 C26 1.389(7) .
C4 C3 1.430(11) .
C4 C5 1.514(10) .
C4 H4A 0.9700 .
C4 H4B 0.9700 .
C29 C28 1.376(8) .
C29 H29 0.9300 .
C16 C17 1.342(12) .
C16 C15 1.366(11) .
C16 H16 0.9300 .
C7 C6 1.358(11) .
C7 H7 0.9300 .
C15 C20 1.407(10) .
C15 C14 1.494(14) .
C26 C27 1.359(9) .
C26 H26 0.9300 .
C9 H9 0.9300 .
C12 C13 1.458(15) .
C12 H12A 0.9700 .
C12 H12B 0.9700 .
C23 H23B 0.9700 .
C23 H23A 0.9700 .
C6 C5 1.367(10) .
C6 H6 0.9300 .
C27 C28 1.380(9) .
C27 H27 0.9300 .
C28 H28 0.9300 .
C3 H3A 0.9700 .
C3 H3B 0.9700 .
C14 C13 1.370(16) .
C14 H14B 0.9700 .
C14 H14A 0.9700 .
C17 H17 0.9300 .
C13 H13B 0.9700 .
C13 H13A 0.9700 .
N4 C33 1.350(12) .
N4 C31 1.413(13) .
C31 C33 1.289(12) 2_676
C33 C31 1.289(12) 2_676
